data_4080192
loop_
_publ_author_name
'Brown, Jessie L.'
'Wu, Guang'
'Hayton, Trevor W.'

_publ_section_title
;
 Chalcogen Atom Transfer to Uranium(III): Synthesis and Characterization
 of [(R2N)3U]2(\m-E) and [(R2N)3U]2(\m-\h2:\h2-S2) (R = SiMe3; E = S, Se,
 Te)
;
_journal_issue 5
_journal_name_full Organometallics
_journal_page_first 1193
_journal_paper_doi 10.1021/om301004q
_journal_volume 32
_journal_year 2013
_chemical_formula_sum 'C36 H108 N6 Si12 Te U2'
_chemical_formula_weight 1566.02
_chemical_name_systematic
; 
 ? 
;
_space_group_IT_number 14
_symmetry_cell_setting monoclinic
_symmetry_space_group_name_Hall '-P 2ybc'
_symmetry_space_group_name_H-M 'P 1 21/c 1'
_atom_sites_solution_hydrogens geom
_atom_sites_solution_primary direct
_atom_sites_solution_secondary difmap
_audit_creation_method SHELXL-97
_cell_angle_alpha 90.00
_cell_angle_beta 113.205(2)
_cell_angle_gamma 90.00
_cell_formula_units_Z 8
_cell_length_a 32.0769(15)
_cell_length_b 11.8700(8)
_cell_length_c 38.0147(19)
_cell_measurement_temperature 100(2)
_cell_volume 13303.3(13)
_computing_structure_refinement 'SHELXL-97 (Sheldrick, 2008)'
_computing_structure_solution 'SHELXS-97 (Sheldrick, 2008)'
_diffrn_ambient_temperature 100(2)
_diffrn_measured_fraction_theta_full 0.991
_diffrn_measured_fraction_theta_max 0.991
_diffrn_measurement_device_type 'ccd area detector'
_diffrn_measurement_method 'omega scan'
_diffrn_radiation_monochromator graphite
_diffrn_radiation_source 'fine-focus sealed tube'
_diffrn_radiation_type MoK\a
_diffrn_radiation_wavelength 0.71073
_diffrn_reflns_av_R_equivalents 0.0357
_diffrn_reflns_av_sigmaI/netI 0.0522
_diffrn_reflns_limit_h_max 42
_diffrn_reflns_limit_h_min -42
_diffrn_reflns_limit_k_max 15
_diffrn_reflns_limit_k_min -9
_diffrn_reflns_limit_l_max 46
_diffrn_reflns_limit_l_min -50
_diffrn_reflns_number 75016
_diffrn_reflns_theta_full 28.28
_diffrn_reflns_theta_max 28.28
_diffrn_reflns_theta_min 0.69
_exptl_absorpt_coefficient_mu 5.537
_exptl_absorpt_correction_T_max 0.571
_exptl_absorpt_correction_T_min 0.136
_exptl_absorpt_correction_type multi-scan
_exptl_absorpt_process_details SADABS
_exptl_crystal_density_diffrn 1.564
_exptl_crystal_density_method 'not measured'
_exptl_crystal_F_000 6160
_exptl_crystal_size_max 0.4
_exptl_crystal_size_mid 0.3
_exptl_crystal_size_min 0.1
_refine_diff_density_max 2.820
_refine_diff_density_min -1.431
_refine_diff_density_rms 0.184
_refine_ls_extinction_method none
_refine_ls_goodness_of_fit_ref 1.144
_refine_ls_hydrogen_treatment constr
_refine_ls_matrix_type full
_refine_ls_number_parameters 1070
_refine_ls_number_reflns 32744
_refine_ls_number_restraints 0
_refine_ls_restrained_S_all 1.144
_refine_ls_R_factor_all 0.0751
_refine_ls_R_factor_gt 0.0482
_refine_ls_shift/su_max 0.092
_refine_ls_shift/su_mean 0.003
_refine_ls_structure_factor_coef Fsqd
_refine_ls_weighting_details 'calc w=1/[\s^2^(Fo^2^)+(0.0001P)^2^+100.0000P] where P=(Fo^2^+2Fc^2^)/3'
_refine_ls_weighting_scheme calc
_refine_ls_wR_factor_gt 0.0826
_refine_ls_wR_factor_ref 0.0891
_reflns_number_gt 24034
_reflns_number_total 32744
_reflns_threshold_expression >2sigma(I)
_cod_data_source_file om301004q_si_002.cif
_cod_data_source_block Complex_4
_cod_original_sg_symbol_H-M P21/c
_cod_database_code 4080192

loop_
_symmetry_equiv_pos_as_xyz
'x, y, z'
'-x, y+1/2, -z+1/2'
'-x, -y, -z'
'x, -y-1/2, z-1/2'

loop_
_atom_site_label
_atom_site_type_symbol
_atom_site_fract_x
_atom_site_fract_y
_atom_site_fract_z
_atom_site_U_iso_or_equiv
_atom_site_adp_type
_atom_site_occupancy
_atom_site_symmetry_multiplicity
_atom_site_calc_flag
_atom_site_refinement_flags
U1 U 0.537508(7) 0.322375(19) 0.132378(7) 0.01240(5) Uani 1 1 d .
U2 U 0.711566(8) 0.22271(2) 0.113771(7) 0.01357(5) Uani 1 1 d .
U3 U 0.214444(7) 0.215298(19) 0.110676(7) 0.01233(5) Uani 1 1 d .
U4 U 0.041617(7) 0.314066(19) 0.132000(7) 0.01158(7) Uani 1.0000(12) 1 d .
Te5 Te 0.625816(14) 0.29196(4) 0.124164(13) 0.01975(10) Uani 1 1 d .
Te Te 0.128792(13) 0.26667(4) 0.122269(13) 0.01741(9) Uani 1 1 d .
Si7 Si 0.26817(6) 0.33470(17) 0.19666(6) 0.0195(4) Uani 1 1 d .
Si88 Si 0.76955(6) 0.32388(17) 0.20002(6) 0.0211(4) Uani 1 1 d .
Si9 Si 0.18768(6) -0.05815(16) 0.10960(6) 0.0207(4) Uani 1 1 d .
Si10 Si 0.30839(6) 0.40829(16) 0.14126(6) 0.0188(4) Uani 1 1 d .
Si21 Si 0.16892(6) 0.38104(16) 0.03291(5) 0.0173(4) Uani 1 1 d .
Si22 Si 0.67233(6) 0.41424(16) 0.04329(6) 0.0202(4) Uani 1 1 d .
Si25 Si 0.69488(7) 0.19970(17) 0.01478(6) 0.0226(4) Uani 1 1 d .
Si26 Si 0.00111(6) 0.09992(16) 0.06929(6) 0.0195(4) Uani 1 1 d .
Si27 Si 0.52723(6) 0.29958(18) 0.22229(6) 0.0231(4) Uani 1 1 d .
Si28 Si 0.01540(7) 0.57991(16) 0.16308(6) 0.0236(4) Uani 1 1 d .
Si29 Si 0.21277(8) 0.17577(17) 0.01677(6) 0.0283(5) Uani 1 1 d .
Si34 Si -0.06616(6) 0.28775(17) 0.05537(6) 0.0213(4) Uani 1 1 d .
Si35 Si 0.57917(6) 0.58747(16) 0.15901(6) 0.0205(4) Uani 1 1 d .
Si38 Si 0.79271(7) 0.01344(17) 0.13300(6) 0.0274(4) Uani 1 1 d .
Si39 Si 0.00770(6) 0.14442(17) 0.19516(6) 0.0223(4) Uani 1 1 d .
N1 N 0.77066(17) 0.3207(4) 0.15443(16) 0.0164(11) Uani 1 1 d .
N2 N 0.26895(16) 0.3259(4) 0.15088(16) 0.0158(11) Uani 1 1 d .
N3 N 0.03293(17) 0.5009(4) 0.13313(15) 0.0145(11) Uani 1 1 d .
N4 N 0.54511(17) 0.2440(4) 0.18787(15) 0.0152(11) Uani 1 1 d .
N5 N 0.48450(17) 0.2308(5) 0.08383(15) 0.0165(11) Uani 1 1 d .
Si1 Si 0.81205(6) 0.40104(17) 0.14649(6) 0.0212(4) Uani 1 1 d .
Si2 Si 0.05094(7) 0.57208(16) 0.10101(6) 0.0226(4) Uani 1 1 d .
Si3 Si 0.69718(11) -0.0633(2) 0.12014(10) 0.0568(9) Uani 1 1 d .
Si4 Si 0.57703(6) 0.11922(17) 0.19914(6) 0.0225(4) Uani 1 1 d .
Si5 Si 0.47951(6) 0.58316(16) 0.11039(6) 0.0228(4) Uani 1 1 d .
Si6 Si 0.44263(6) 0.13798(17) 0.08509(6) 0.0261(4) Uani 1 1 d .
Si47 Si 0.48863(6) 0.25066(18) 0.03969(6) 0.0252(4) Uani 1 1 d .
N6 N 0.19959(18) 0.2565(4) 0.04937(16) 0.0175(11) Uani 1 1 d .
N7 N 0.53016(17) 0.5089(4) 0.13432(15) 0.0146(11) Uani 1 1 d .
N8 N 0.7355(2) 0.0433(5) 0.12261(18) 0.0241(13) Uani 1 1 d .
N9 N 0.69468(17) 0.2763(4) 0.05389(16) 0.0164(11) Uani 1 1 d .
C26 C 0.8022(2) 0.4137(7) 0.0948(2) 0.0280(17) Uani 1 1 d .
H26A H 0.8294 0.3888 0.0912 0.042 Uiso 1 1 calc R
H26B H 0.7957 0.4924 0.0868 0.042 Uiso 1 1 calc R
H26C H 0.7764 0.3665 0.0795 0.042 Uiso 1 1 calc R
Si99 Si 0.28716(7) -0.02531(18) 0.15028(7) 0.0333(5) Uani 1 1 d .
N11 N 0.23391(17) 0.0339(5) 0.12436(17) 0.0191(12) Uani 1 1 d .
Si8 Si 0.09962(6) 0.25071(18) 0.22364(6) 0.0238(4) Uani 1 1 d .
C5 C 0.6380(2) 0.1506(6) 0.2262(2) 0.0286(17) Uani 1 1 d .
H5A H 0.6472 0.2124 0.2137 0.043 Uiso 1 1 calc R
H5B H 0.6561 0.0835 0.2268 0.043 Uiso 1 1 calc R
H5C H 0.6430 0.1726 0.2525 0.043 Uiso 1 1 calc R
N12 N -0.01383(17) 0.2306(4) 0.08289(15) 0.0159(11) Uani 1 1 d .
C7 C -0.0724(2) 0.3052(7) 0.0038(2) 0.0300(17) Uani 1 1 d .
H7A H -0.0467 0.3483 0.0032 0.045 Uiso 1 1 calc R
H7B H -0.1007 0.3454 -0.0107 0.045 Uiso 1 1 calc R
H7C H -0.0732 0.2308 -0.0076 0.045 Uiso 1 1 calc R
C21 C 0.7404(2) 0.1939(7) 0.2061(2) 0.0288(17) Uani 1 1 d .
H21A H 0.7104 0.1885 0.1852 0.043 Uiso 1 1 calc R
H21B H 0.7370 0.1973 0.2306 0.043 Uiso 1 1 calc R
H21C H 0.7585 0.1277 0.2058 0.043 Uiso 1 1 calc R
C10 C 0.2435(2) 0.2013(6) 0.2069(2) 0.0293(17) Uani 1 1 d .
H10A H 0.2150 0.1841 0.1853 0.044 Uiso 1 1 calc R
H10B H 0.2377 0.2110 0.2302 0.044 Uiso 1 1 calc R
H10C H 0.2650 0.1393 0.2105 0.044 Uiso 1 1 calc R
C13 C -0.0141(2) 0.2065(6) 0.23048(19) 0.0225(15) Uani 1 1 d .
H13A H 0.0114 0.2186 0.2551 0.034 Uiso 1 1 calc R
H13B H -0.0359 0.1546 0.2340 0.034 Uiso 1 1 calc R
H13C H -0.0290 0.2787 0.2207 0.034 Uiso 1 1 calc R
C17 C 0.2508(2) 0.2438(7) -0.0034(2) 0.0286(17) Uani 1 1 d .
H17A H 0.2348 0.3060 -0.0203 0.043 Uiso 1 1 calc R
H17B H 0.2599 0.1882 -0.0181 0.043 Uiso 1 1 calc R
H17C H 0.2779 0.2730 0.0175 0.043 Uiso 1 1 calc R
C15 C 0.1121(2) 0.6113(6) 0.1248(2) 0.0247(16) Uani 1 1 d .
H15A H 0.1166 0.6592 0.1470 0.037 Uiso 1 1 calc R
H15B H 0.1213 0.6525 0.1067 0.037 Uiso 1 1 calc R
H15C H 0.1304 0.5429 0.1332 0.037 Uiso 1 1 calc R
C22 C 0.4843(3) 0.2126(7) 0.2325(2) 0.0356(13) Uani 1 1 d .
H22A H 0.4639 0.1762 0.2088 0.053 Uiso 1 1 calc R
H22B H 0.4667 0.2613 0.2423 0.053 Uiso 1 1 calc R
H22C H 0.5000 0.1549 0.2515 0.053 Uiso 1 1 calc R
C12 C 0.1391(2) 0.1342(6) 0.2254(2) 0.0257(16) Uani 1 1 d .
H12A H 0.1265 0.0626 0.2295 0.039 Uiso 1 1 calc R
H12B H 0.1685 0.1474 0.2465 0.039 Uiso 1 1 calc R
H12C H 0.1432 0.1313 0.2012 0.039 Uiso 1 1 calc R
C19 C 0.7453(2) 0.2357(7) 0.0035(2) 0.0256(16) Uani 1 1 d .
H19A H 0.7467 0.3174 0.0005 0.038 Uiso 1 1 calc R
H19B H 0.7424 0.1984 -0.0204 0.038 Uiso 1 1 calc R
H19C H 0.7731 0.2099 0.0243 0.038 Uiso 1 1 calc R
C9 C 0.2348(2) 0.4586(7) 0.2015(2) 0.0311(18) Uani 1 1 d .
H9A H 0.2490 0.5283 0.1980 0.047 Uiso 1 1 calc R
H9B H 0.2341 0.4583 0.2271 0.047 Uiso 1 1 calc R
H9C H 0.2037 0.4540 0.1821 0.047 Uiso 1 1 calc R
C20 C 0.7391(3) 0.4495(7) 0.2067(2) 0.0319(18) Uani 1 1 d .
H20A H 0.7556 0.5177 0.2053 0.048 Uiso 1 1 calc R
H20B H 0.7372 0.4456 0.2318 0.048 Uiso 1 1 calc R
H20C H 0.7085 0.4515 0.1866 0.048 Uiso 1 1 calc R
C16 C 0.0253(2) 0.1219(6) 0.0319(2) 0.0257(11) Uani 1 1 d .
H16A H 0.0027 0.1598 0.0096 0.039 Uiso 1 1 calc R
H16B H 0.0330 0.0488 0.0242 0.039 Uiso 1 1 calc R
H16C H 0.0526 0.1686 0.0426 0.039 Uiso 1 1 calc R
C18 C 0.6092(2) 0.4145(7) 0.0211(2) 0.0302(17) Uani 1 1 d .
H18A H 0.5988 0.4022 -0.0065 0.045 Uiso 1 1 calc R
H18B H 0.5979 0.4873 0.0258 0.045 Uiso 1 1 calc R
H18C H 0.5976 0.3542 0.0324 0.045 Uiso 1 1 calc R
C14 C 0.0391(2) 0.4786(6) 0.0577(2) 0.0266(16) Uani 1 1 d .
H14A H 0.0507 0.4027 0.0662 0.040 Uiso 1 1 calc R
H14B H 0.0541 0.5098 0.0419 0.040 Uiso 1 1 calc R
H14C H 0.0063 0.4750 0.0427 0.040 Uiso 1 1 calc R
C23 C 0.4581(3) 0.6711(7) 0.1412(2) 0.0322(12) Uani 1 1 d .
H23A H 0.4551 0.6236 0.1612 0.048 Uiso 1 1 calc R
H23B H 0.4285 0.7032 0.1254 0.048 Uiso 1 1 calc R
H23C H 0.4797 0.7321 0.1532 0.048 Uiso 1 1 calc R
C8 C 0.3253(2) 0.3452(7) 0.2358(2) 0.0304(18) Uani 1 1 d .
H8A H 0.3435 0.2799 0.2349 0.046 Uiso 1 1 calc R
H8B H 0.3223 0.3469 0.2605 0.046 Uiso 1 1 calc R
H8C H 0.3401 0.4144 0.2327 0.046 Uiso 1 1 calc R
C11 C 0.3003(2) 0.3960(8) 0.0899(2) 0.036(2) Uani 1 1 d .
H11A H 0.3020 0.3166 0.0836 0.054 Uiso 1 1 calc R
H11B H 0.3241 0.4386 0.0857 0.054 Uiso 1 1 calc R
H11C H 0.2705 0.4264 0.0735 0.054 Uiso 1 1 calc R
C24 C 0.6083(2) 0.6258(6) 0.1266(2) 0.0278(17) Uani 1 1 d .
H24A H 0.6116 0.5584 0.1130 0.042 Uiso 1 1 calc R
H24B H 0.6384 0.6568 0.1418 0.042 Uiso 1 1 calc R
H24C H 0.5902 0.6821 0.1080 0.042 Uiso 1 1 calc R
N10 N 0.04715(17) 0.2306(4) 0.18663(15) 0.0158(11) Uani 1 1 d .
C37 C 0.1794(2) 0.4789(6) 0.0738(2) 0.0228(15) Uani 1 1 d .
H37A H 0.1811 0.4359 0.0963 0.034 Uiso 1 1 calc R
H37B H 0.1546 0.5336 0.0671 0.034 Uiso 1 1 calc R
H37C H 0.2082 0.5188 0.0796 0.034 Uiso 1 1 calc R
C38 C 0.1984(2) -0.1976(6) 0.0925(2) 0.0305(17) Uani 1 1 d .
H38A H 0.2129 -0.1867 0.0743 0.046 Uiso 1 1 calc R
H38B H 0.1696 -0.2375 0.0798 0.046 Uiso 1 1 calc R
H38C H 0.2184 -0.2421 0.1143 0.046 Uiso 1 1 calc R
C32 C 0.4316(2) 0.4804(6) 0.0859(2) 0.0270(16) Uani 1 1 d .
H32A H 0.4384 0.4363 0.0670 0.040 Uiso 1 1 calc R
H32B H 0.4033 0.5220 0.0731 0.040 Uiso 1 1 calc R
H32C H 0.4285 0.4296 0.1051 0.040 Uiso 1 1 calc R
C36 C 0.1866(2) 0.4633(6) -0.0011(2) 0.0249(16) Uani 1 1 d .
H36A H 0.2197 0.4658 0.0086 0.037 Uiso 1 1 calc R
H36B H 0.1747 0.5402 -0.0034 0.037 Uiso 1 1 calc R
H36C H 0.1745 0.4270 -0.0263 0.037 Uiso 1 1 calc R
C40 C -0.1167(2) 0.2036(7) 0.0534(2) 0.0342(19) Uani 1 1 d .
H40A H -0.1197 0.1361 0.0377 0.051 Uiso 1 1 calc R
H40B H -0.1442 0.2495 0.0421 0.051 Uiso 1 1 calc R
H40C H -0.1127 0.1812 0.0794 0.051 Uiso 1 1 calc R
C39 C -0.0470(2) -0.0009(6) 0.0503(2) 0.0257(11) Uani 1 1 d .
H39A H -0.0607 -0.0104 0.0691 0.039 Uiso 1 1 calc R
H39B H -0.0359 -0.0738 0.0455 0.039 Uiso 1 1 calc R
H39C H -0.0698 0.0284 0.0264 0.039 Uiso 1 1 calc R
C28 C 0.6960(4) -0.1867(9) 0.0909(4) 0.085(3) Uani 1 1 d .
H28A H 0.6956 -0.1620 0.0662 0.128 Uiso 1 1 calc R
H28B H 0.6687 -0.2312 0.0867 0.128 Uiso 1 1 calc R
H28C H 0.7230 -0.2329 0.1041 0.128 Uiso 1 1 calc R
C35 C 0.3689(2) 0.3672(7) 0.1679(3) 0.035(2) Uani 1 1 d .
H35A H 0.3761 0.3688 0.1955 0.053 Uiso 1 1 calc R
H35B H 0.3886 0.4202 0.1620 0.053 Uiso 1 1 calc R
H35C H 0.3737 0.2909 0.1604 0.053 Uiso 1 1 calc R
C33 C 0.4978(2) 0.4380(6) 0.2034(2) 0.0297(17) Uani 1 1 d .
H33A H 0.5198 0.4925 0.2017 0.045 Uiso 1 1 calc R
H33B H 0.4845 0.4668 0.2208 0.045 Uiso 1 1 calc R
H33C H 0.4738 0.4264 0.1780 0.045 Uiso 1 1 calc R
C29 C 0.6177(2) 0.5041(7) 0.2018(2) 0.0282(16) Uani 1 1 d .
H29A H 0.6049 0.5027 0.2213 0.042 Uiso 1 1 calc R
H29B H 0.6478 0.5395 0.2124 0.042 Uiso 1 1 calc R
H29C H 0.6206 0.4269 0.1939 0.042 Uiso 1 1 calc R
C41 C 0.0011(3) 0.4820(7) 0.1960(2) 0.0320(18) Uani 1 1 d .
H41A H -0.0209 0.4256 0.1807 0.048 Uiso 1 1 calc R
H41B H -0.0120 0.5256 0.2111 0.048 Uiso 1 1 calc R
H41C H 0.0287 0.4440 0.2132 0.048 Uiso 1 1 calc R
C30 C 0.5687(3) 0.7217(6) 0.1803(2) 0.0338(18) Uani 1 1 d .
H30A H 0.5504 0.7727 0.1597 0.051 Uiso 1 1 calc R
H30B H 0.5977 0.7576 0.1955 0.051 Uiso 1 1 calc R
H30C H 0.5524 0.7048 0.1968 0.051 Uiso 1 1 calc R
C42 C 0.0612(3) 0.6820(6) 0.1918(2) 0.0341(18) Uani 1 1 d .
H42A H 0.0893 0.6406 0.2060 0.051 Uiso 1 1 calc R
H42B H 0.0517 0.7225 0.2099 0.051 Uiso 1 1 calc R
H42C H 0.0665 0.7361 0.1745 0.051 Uiso 1 1 calc R
C25 C 0.8704(2) 0.3404(7) 0.1707(2) 0.035(2) Uani 1 1 d .
H25A H 0.8799 0.3449 0.1985 0.053 Uiso 1 1 calc R
H25B H 0.8917 0.3833 0.1631 0.053 Uiso 1 1 calc R
H25C H 0.8702 0.2615 0.1630 0.053 Uiso 1 1 calc R
C34 C 0.5590(3) 0.0173(7) 0.2278(3) 0.035(2) Uani 1 1 d .
H34A H 0.5658 0.0487 0.2534 0.053 Uiso 1 1 calc R
H34B H 0.5755 -0.0538 0.2302 0.053 Uiso 1 1 calc R
H34C H 0.5264 0.0036 0.2150 0.053 Uiso 1 1 calc R
C31 C 0.4876(2) 0.6813(6) 0.0746(2) 0.0322(12) Uani 1 1 d .
H31A H 0.5072 0.7439 0.0882 0.048 Uiso 1 1 calc R
H31B H 0.4580 0.7107 0.0574 0.048 Uiso 1 1 calc R
H31C H 0.5016 0.6402 0.0598 0.048 Uiso 1 1 calc R
C27 C 0.8266(2) 0.3208(7) 0.2405(2) 0.0334(18) Uani 1 1 d .
H27A H 0.8424 0.2513 0.2392 0.050 Uiso 1 1 calc R
H27B H 0.8229 0.3236 0.2649 0.050 Uiso 1 1 calc R
H27C H 0.8444 0.3860 0.2386 0.050 Uiso 1 1 calc R
C43 C 0.6921(2) 0.5000(6) 0.0881(2) 0.0268(17) Uani 1 1 d .
H43A H 0.6909 0.4542 0.1092 0.040 Uiso 1 1 calc R
H43B H 0.6724 0.5660 0.0844 0.040 Uiso 1 1 calc R
H43C H 0.7234 0.5249 0.0944 0.040 Uiso 1 1 calc R
C44 C 0.6922(3) 0.4936(6) 0.0102(2) 0.0311(18) Uani 1 1 d .
H44A H 0.7253 0.5001 0.0218 0.047 Uiso 1 1 calc R
H44B H 0.6787 0.5691 0.0057 0.047 Uiso 1 1 calc R
H44C H 0.6829 0.4533 -0.0142 0.047 Uiso 1 1 calc R
C45 C 0.0973(3) 0.2651(7) 0.27226(19) 0.0341(18) Uani 1 1 d .
H45A H 0.0744 0.3212 0.2710 0.051 Uiso 1 1 calc R
H45B H 0.1270 0.2892 0.2909 0.051 Uiso 1 1 calc R
H45C H 0.0894 0.1923 0.2801 0.051 Uiso 1 1 calc R
C46 C -0.0381(3) 0.6655(7) 0.1383(2) 0.0342(19) Uani 1 1 d .
H46A H -0.0321 0.7262 0.1235 0.051 Uiso 1 1 calc R
H46B H -0.0479 0.6979 0.1576 0.051 Uiso 1 1 calc R
H46C H -0.0621 0.6166 0.1211 0.051 Uiso 1 1 calc R
C50 C 0.3090(3) -0.1203(7) 0.1220(3) 0.043(2) Uani 1 1 d .
H50A H 0.2879 -0.1833 0.1117 0.065 Uiso 1 1 calc R
H50B H 0.3389 -0.1494 0.1386 0.065 Uiso 1 1 calc R
H50C H 0.3115 -0.0778 0.1008 0.065 Uiso 1 1 calc R
C54 C 0.0438(2) 0.0269(6) 0.1132(2) 0.0258(16) Uani 1 1 d .
H54A H 0.0638 0.0833 0.1306 0.039 Uiso 1 1 calc R
H54B H 0.0620 -0.0260 0.1054 0.039 Uiso 1 1 calc R
H54C H 0.0277 -0.0142 0.1264 0.039 Uiso 1 1 calc R
C58 C 0.5109(2) 0.3977(6) 0.0403(2) 0.0299(17) Uani 1 1 d .
H58A H 0.4871 0.4524 0.0381 0.045 Uiso 1 1 calc R
H58B H 0.5200 0.4072 0.0187 0.045 Uiso 1 1 calc R
H58C H 0.5372 0.4102 0.0643 0.045 Uiso 1 1 calc R
C55 C 0.1070(2) 0.3512(7) 0.0079(2) 0.0288(17) Uani 1 1 d .
H55A H 0.1015 0.3099 -0.0158 0.043 Uiso 1 1 calc R
H55B H 0.0902 0.4223 0.0019 0.043 Uiso 1 1 calc R
H55C H 0.0969 0.3056 0.0246 0.043 Uiso 1 1 calc R
C52 C 0.1410(2) 0.0029(6) 0.0661(2) 0.0306(17) Uani 1 1 d .
H52A H 0.1345 0.0800 0.0717 0.046 Uiso 1 1 calc R
H52B H 0.1137 -0.0433 0.0594 0.046 Uiso 1 1 calc R
H52C H 0.1507 0.0039 0.0447 0.046 Uiso 1 1 calc R
C57 C 0.5268(3) 0.1451(7) 0.0311(2) 0.0340(18) Uani 1 1 d .
H57A H 0.5572 0.1507 0.0515 0.051 Uiso 1 1 calc R
H57B H 0.5284 0.1600 0.0064 0.051 Uiso 1 1 calc R
H57C H 0.5147 0.0692 0.0311 0.051 Uiso 1 1 calc R
C48 C -0.0715(2) 0.4279(7) 0.0767(2) 0.0308(17) Uani 1 1 d .
H48A H -0.0686 0.4168 0.1031 0.046 Uiso 1 1 calc R
H48B H -0.1012 0.4611 0.0616 0.046 Uiso 1 1 calc R
H48C H -0.0475 0.4787 0.0765 0.046 Uiso 1 1 calc R
C49 C -0.0450(2) 0.1199(7) 0.1504(2) 0.0326(18) Uani 1 1 d .
H49A H -0.0579 0.1925 0.1390 0.049 Uiso 1 1 calc R
H49B H -0.0673 0.0781 0.1569 0.049 Uiso 1 1 calc R
H49C H -0.0371 0.0763 0.1320 0.049 Uiso 1 1 calc R
C60 C 0.8050(3) -0.1338(7) 0.1233(3) 0.042(2) Uani 1 1 d .
H60A H 0.7954 -0.1859 0.1387 0.063 Uiso 1 1 calc R
H60B H 0.8377 -0.1423 0.1301 0.063 Uiso 1 1 calc R
H60C H 0.7885 -0.1508 0.0961 0.063 Uiso 1 1 calc R
C59 C 0.5665(3) 0.0413(6) 0.1525(2) 0.0308(18) Uani 1 1 d .
H59A H 0.5380 -0.0009 0.1447 0.046 Uiso 1 1 calc R
H59B H 0.5916 -0.0109 0.1564 0.046 Uiso 1 1 calc R
H59C H 0.5645 0.0958 0.1326 0.046 Uiso 1 1 calc R
C53 C 0.1653(3) -0.0801(7) 0.1474(2) 0.0331(18) Uani 1 1 d .
H53A H 0.1882 -0.1189 0.1693 0.050 Uiso 1 1 calc R
H53B H 0.1377 -0.1260 0.1372 0.050 Uiso 1 1 calc R
H53C H 0.1583 -0.0070 0.1557 0.050 Uiso 1 1 calc R
C47 C 0.0186(3) 0.7049(7) 0.0806(2) 0.039(2) Uani 1 1 d .
H47A H -0.0140 0.6889 0.0701 0.059 Uiso 1 1 calc R
H47B H 0.0273 0.7333 0.0602 0.059 Uiso 1 1 calc R
H47C H 0.0257 0.7617 0.1008 0.059 Uiso 1 1 calc R
C62 C 0.6929(3) 0.0460(6) 0.0235(3) 0.0368(19) Uani 1 1 d .
H62A H 0.7209 0.0231 0.0447 0.055 Uiso 1 1 calc R
H62B H 0.6897 0.0043 0.0004 0.055 Uiso 1 1 calc R
H62C H 0.6669 0.0297 0.0301 0.055 Uiso 1 1 calc R
C61 C 0.8122(3) 0.1016(8) 0.1020(2) 0.038(2) Uani 1 1 d .
H61A H 0.7961 0.0790 0.0752 0.058 Uiso 1 1 calc R
H61B H 0.8449 0.0912 0.1095 0.058 Uiso 1 1 calc R
H61C H 0.8059 0.1810 0.1049 0.058 Uiso 1 1 calc R
C51 C 0.3043(3) 0.5597(6) 0.1521(3) 0.036(2) Uani 1 1 d .
H51A H 0.2732 0.5861 0.1381 0.054 Uiso 1 1 calc R
H51B H 0.3251 0.6038 0.1443 0.054 Uiso 1 1 calc R
H51C H 0.3126 0.5691 0.1797 0.054 Uiso 1 1 calc R
C63 C 0.6431(2) 0.2252(8) -0.0302(2) 0.040(2) Uani 1 1 d .
H63A H 0.6159 0.2061 -0.0257 0.060 Uiso 1 1 calc R
H63B H 0.6445 0.1781 -0.0509 0.060 Uiso 1 1 calc R
H63C H 0.6419 0.3048 -0.0374 0.060 Uiso 1 1 calc R
C56 C 0.3833(2) 0.1881(7) 0.0569(3) 0.037(2) Uani 1 1 d .
H56A H 0.3803 0.2664 0.0637 0.056 Uiso 1 1 calc R
H56B H 0.3618 0.1408 0.0629 0.056 Uiso 1 1 calc R
H56C H 0.3767 0.1832 0.0295 0.056 Uiso 1 1 calc R
C65 C 0.1240(2) 0.3898(6) 0.2157(2) 0.0295(17) Uani 1 1 d .
H65A H 0.1199 0.3956 0.1888 0.044 Uiso 1 1 calc R
H65B H 0.1563 0.3932 0.2322 0.044 Uiso 1 1 calc R
H65C H 0.1081 0.4522 0.2220 0.044 Uiso 1 1 calc R
C64 C 0.8294(3) 0.0421(7) 0.1833(2) 0.042(2) Uani 1 1 d .
H64A H 0.8298 0.1232 0.1882 0.063 Uiso 1 1 calc R
H64B H 0.8602 0.0160 0.1886 0.063 Uiso 1 1 calc R
H64C H 0.8176 0.0022 0.2001 0.063 Uiso 1 1 calc R
C77 C 0.0339(3) 0.0034(6) 0.2150(2) 0.0355(19) Uani 1 1 d .
H77A H 0.0461 -0.0311 0.1976 0.053 Uiso 1 1 calc R
H77B H 0.0107 -0.0461 0.2174 0.053 Uiso 1 1 calc R
H77C H 0.0585 0.0142 0.2402 0.053 Uiso 1 1 calc R
C72 C 0.8141(3) 0.5483(7) 0.1650(3) 0.040(2) Uani 1 1 d .
H72A H 0.7836 0.5812 0.1543 0.059 Uiso 1 1 calc R
H72B H 0.8346 0.5940 0.1574 0.059 Uiso 1 1 calc R
H72C H 0.8251 0.5467 0.1930 0.059 Uiso 1 1 calc R
C67 C 0.4492(3) -0.0036(7) 0.0649(3) 0.046(2) Uani 1 1 d .
H67A H 0.4413 0.0035 0.0374 0.069 Uiso 1 1 calc R
H67B H 0.4290 -0.0585 0.0694 0.069 Uiso 1 1 calc R
H67C H 0.4807 -0.0291 0.0776 0.069 Uiso 1 1 calc R
C69 C 0.5758(3) 0.3237(7) 0.2694(2) 0.0356(13) Uani 1 1 d .
H69A H 0.5897 0.2513 0.2801 0.053 Uiso 1 1 calc R
H69B H 0.5646 0.3604 0.2871 0.053 Uiso 1 1 calc R
H69C H 0.5984 0.3721 0.2656 0.053 Uiso 1 1 calc R
C68 C 0.4330(3) 0.2465(9) -0.0029(2) 0.048(2) Uani 1 1 d .
H68A H 0.4199 0.1709 -0.0055 0.072 Uiso 1 1 calc R
H68B H 0.4380 0.2651 -0.0261 0.072 Uiso 1 1 calc R
H68C H 0.4121 0.3015 0.0005 0.072 Uiso 1 1 calc R
C75 C 0.3315(3) 0.0844(7) 0.1695(3) 0.051(3) Uani 1 1 d .
H75A H 0.3314 0.1326 0.1485 0.077 Uiso 1 1 calc R
H75B H 0.3612 0.0485 0.1818 0.077 Uiso 1 1 calc R
H75C H 0.3253 0.1303 0.1883 0.077 Uiso 1 1 calc R
C66 C 0.4449(3) 0.1223(8) 0.1351(3) 0.043(2) Uani 1 1 d .
H66A H 0.4754 0.0982 0.1523 0.064 Uiso 1 1 calc R
H66B H 0.4227 0.0657 0.1352 0.064 Uiso 1 1 calc R
H66C H 0.4378 0.1947 0.1439 0.064 Uiso 1 1 calc R
C73 C 0.1613(3) 0.1340(10) -0.0254(3) 0.072(4) Uani 1 1 d .
H73A H 0.1398 0.0969 -0.0167 0.108 Uiso 1 1 calc R
H73B H 0.1699 0.0820 -0.0414 0.108 Uiso 1 1 calc R
H73C H 0.1472 0.2012 -0.0403 0.108 Uiso 1 1 calc R
C76 C 0.2866(3) -0.1099(8) 0.1922(3) 0.048(2) Uani 1 1 d .
H76A H 0.2769 -0.0616 0.2085 0.073 Uiso 1 1 calc R
H76B H 0.3172 -0.1385 0.2072 0.073 Uiso 1 1 calc R
H76C H 0.2656 -0.1733 0.1828 0.073 Uiso 1 1 calc R
C74 C 0.2464(5) 0.0492(8) 0.0419(4) 0.092(5) Uani 1 1 d .
H74A H 0.2713 0.0731 0.0656 0.138 Uiso 1 1 calc R
H74B H 0.2589 0.0117 0.0252 0.138 Uiso 1 1 calc R
H74C H 0.2267 -0.0032 0.0481 0.138 Uiso 1 1 calc R
C70 C 0.6383(4) -0.0059(9) 0.0972(4) 0.085(3) Uani 1 1 d .
H70A H 0.6340 0.0532 0.1135 0.128 Uiso 1 1 calc R
H70B H 0.6163 -0.0666 0.0940 0.128 Uiso 1 1 calc R
H70C H 0.6336 0.0259 0.0721 0.128 Uiso 1 1 calc R
C71 C 0.7078(4) -0.1141(9) 0.1693(4) 0.085(3) Uani 1 1 d .
H71A H 0.7389 -0.1427 0.1814 0.128 Uiso 1 1 calc R
H71B H 0.6863 -0.1746 0.1678 0.128 Uiso 1 1 calc R
H71C H 0.7037 -0.0517 0.1845 0.128 Uiso 1 1 calc R

loop_
_atom_site_aniso_label
_atom_site_aniso_U_11
_atom_site_aniso_U_22
_atom_site_aniso_U_33
_atom_site_aniso_U_23
_atom_site_aniso_U_13
_atom_site_aniso_U_12
U1 0.01031(11) 0.01363(12) 0.01318(12) 0.00111(9) 0.00453(9) -0.00058(8)
U2 0.01361(11) 0.01348(12) 0.01550(12) -0.00118(9) 0.00773(10) -0.00160(9)
U3 0.01064(10) 0.01170(11) 0.01453(12) -0.00077(9) 0.00482(9) -0.00079(8)
U4 0.01176(12) 0.01208(12) 0.01107(13) 0.00018(9) 0.00467(9) -0.00075(8)
Te5 0.01284(19) 0.0282(3) 0.0195(2) 0.00369(19) 0.00777(17) 0.00040(17)
Te 0.01237(19) 0.0222(2) 0.0183(2) -0.00054(18) 0.00675(17) -0.00083(16)
Si7 0.0126(8) 0.0274(10) 0.0160(10) -0.0035(8) 0.0030(7) -0.0005(7)
Si88 0.0192(9) 0.0273(11) 0.0159(10) -0.0040(8) 0.0059(8) 0.0007(8)
Si9 0.0228(9) 0.0133(9) 0.0288(11) 0.0000(8) 0.0131(8) -0.0018(7)
Si10 0.0134(8) 0.0194(10) 0.0223(10) -0.0014(8) 0.0055(8) -0.0034(7)
Si21 0.0144(8) 0.0204(9) 0.0186(10) 0.0057(8) 0.0081(7) 0.0018(7)
Si22 0.0169(9) 0.0199(10) 0.0271(11) 0.0085(8) 0.0121(8) 0.0033(7)
Si25 0.0263(10) 0.0218(10) 0.0216(10) -0.0036(8) 0.0113(8) -0.0038(8)
Si26 0.0195(9) 0.0191(9) 0.0203(10) -0.0038(8) 0.0085(8) -0.0045(7)
Si27 0.0218(9) 0.0314(11) 0.0196(10) 0.0024(8) 0.0117(8) 0.0021(8)
Si28 0.0284(10) 0.0189(10) 0.0278(11) -0.0021(8) 0.0157(9) -0.0001(8)
Si29 0.0479(13) 0.0161(10) 0.0335(12) -0.0028(9) 0.0297(11) -0.0042(9)
Si34 0.0161(8) 0.0248(10) 0.0202(10) 0.0004(8) 0.0041(8) 0.0002(7)
Si35 0.0192(9) 0.0180(9) 0.0227(10) -0.0022(8) 0.0067(8) -0.0008(7)
Si38 0.0335(11) 0.0231(11) 0.0262(11) 0.0036(9) 0.0124(9) 0.0090(9)
Si39 0.0255(10) 0.0227(10) 0.0222(10) 0.0044(8) 0.0131(8) -0.0002(8)
N1 0.017(3) 0.015(3) 0.018(3) -0.003(2) 0.008(2) -0.003(2)
N2 0.011(2) 0.017(3) 0.019(3) -0.002(2) 0.005(2) 0.004(2)
N3 0.017(3) 0.016(3) 0.012(3) -0.001(2) 0.006(2) 0.001(2)
N4 0.015(3) 0.016(3) 0.018(3) 0.004(2) 0.011(2) 0.003(2)
N5 0.017(3) 0.019(3) 0.012(3) -0.002(2) 0.004(2) -0.006(2)
Si1 0.0165(9) 0.0242(10) 0.0221(10) -0.0024(8) 0.0067(8) -0.0051(7)
Si2 0.0298(10) 0.0169(9) 0.0246(11) 0.0022(8) 0.0143(9) 0.0005(8)
Si3 0.095(2) 0.0237(12) 0.093(2) -0.0248(14) 0.082(2) -0.0292(13)
Si4 0.0185(9) 0.0245(10) 0.0280(11) 0.0114(8) 0.0127(8) 0.0062(7)
Si5 0.0193(9) 0.0182(10) 0.0282(11) 0.0006(8) 0.0064(8) 0.0027(7)
Si6 0.0180(9) 0.0232(10) 0.0348(12) -0.0048(9) 0.0081(9) -0.0063(8)
Si47 0.0209(9) 0.0313(11) 0.0188(10) -0.0026(8) 0.0028(8) -0.0028(8)
N6 0.020(3) 0.012(3) 0.024(3) 0.004(2) 0.013(2) -0.002(2)
N7 0.012(2) 0.019(3) 0.008(3) 0.000(2) -0.002(2) 0.002(2)
N8 0.033(3) 0.015(3) 0.032(4) 0.000(3) 0.021(3) -0.001(2)
N9 0.020(3) 0.010(3) 0.020(3) -0.002(2) 0.009(2) -0.003(2)
C26 0.022(4) 0.031(4) 0.034(4) 0.001(3) 0.013(3) -0.002(3)
Si99 0.0209(10) 0.0206(10) 0.0518(15) -0.0010(10) 0.0071(10) 0.0071(8)
N11 0.013(3) 0.016(3) 0.025(3) 0.001(2) 0.004(2) 0.004(2)
Si8 0.0232(10) 0.0307(11) 0.0160(9) 0.0040(8) 0.0061(8) 0.0015(8)
C5 0.025(4) 0.032(4) 0.034(4) 0.017(3) 0.016(3) 0.005(3)
N12 0.015(3) 0.017(3) 0.016(3) 0.000(2) 0.007(2) 0.000(2)
C7 0.026(4) 0.034(4) 0.022(4) 0.003(3) 0.001(3) -0.002(3)
C21 0.018(3) 0.042(5) 0.024(4) 0.009(4) 0.007(3) 0.005(3)
C10 0.026(4) 0.035(4) 0.029(4) 0.005(4) 0.013(3) -0.003(3)
C13 0.022(3) 0.028(4) 0.019(3) 0.007(3) 0.010(3) 0.004(3)
C17 0.030(4) 0.033(4) 0.030(4) -0.004(3) 0.019(3) 0.002(3)
C15 0.026(4) 0.023(4) 0.031(4) -0.005(3) 0.017(3) -0.007(3)
C22 0.033(3) 0.052(4) 0.028(3) 0.002(3) 0.018(3) -0.001(3)
C12 0.019(3) 0.036(4) 0.019(4) 0.009(3) 0.004(3) 0.009(3)
C19 0.019(3) 0.038(4) 0.018(4) -0.008(3) 0.006(3) 0.001(3)
C9 0.027(4) 0.037(5) 0.034(5) -0.010(4) 0.016(4) 0.001(3)
C20 0.027(4) 0.037(5) 0.030(4) -0.016(4) 0.010(3) 0.004(3)
C16 0.025(3) 0.029(3) 0.026(3) -0.007(2) 0.013(2) -0.008(2)
C18 0.024(4) 0.037(4) 0.031(4) 0.013(4) 0.011(3) 0.006(3)
C14 0.030(4) 0.032(4) 0.018(4) 0.001(3) 0.011(3) 0.001(3)
C23 0.028(3) 0.028(3) 0.034(3) -0.001(2) 0.006(2) 0.007(2)
C8 0.017(3) 0.048(5) 0.020(4) -0.006(4) 0.001(3) -0.002(3)
C11 0.019(4) 0.059(6) 0.029(4) 0.001(4) 0.010(3) -0.013(4)
C24 0.031(4) 0.019(4) 0.037(5) 0.005(3) 0.018(4) -0.004(3)
N10 0.013(2) 0.017(3) 0.015(3) -0.003(2) 0.004(2) -0.001(2)
C37 0.021(3) 0.019(3) 0.031(4) 0.009(3) 0.012(3) 0.006(3)
C38 0.026(4) 0.012(3) 0.053(5) -0.006(3) 0.016(4) -0.001(3)
C32 0.015(3) 0.029(4) 0.033(4) 0.005(3) 0.005(3) 0.003(3)
C36 0.020(3) 0.029(4) 0.029(4) 0.009(3) 0.013(3) 0.002(3)
C40 0.014(3) 0.047(5) 0.037(5) 0.008(4) 0.005(3) 0.000(3)
C39 0.025(3) 0.029(3) 0.026(3) -0.007(2) 0.013(2) -0.008(2)
C28 0.108(6) 0.045(4) 0.133(7) -0.034(4) 0.080(6) -0.037(4)
C35 0.017(4) 0.036(5) 0.053(6) 0.003(4) 0.014(4) -0.003(3)
C33 0.029(4) 0.036(4) 0.033(4) -0.007(3) 0.022(4) 0.004(3)
C29 0.020(3) 0.038(4) 0.021(4) 0.000(3) 0.003(3) -0.003(3)
C41 0.037(4) 0.031(4) 0.035(5) -0.005(4) 0.022(4) -0.002(3)
C30 0.032(4) 0.024(4) 0.037(5) -0.017(4) 0.004(4) -0.002(3)
C42 0.044(5) 0.024(4) 0.036(5) -0.009(4) 0.018(4) -0.006(3)
C25 0.016(3) 0.052(5) 0.038(5) 0.002(4) 0.009(3) -0.008(3)
C34 0.035(4) 0.032(4) 0.049(5) 0.021(4) 0.028(4) 0.008(3)
C31 0.028(3) 0.028(3) 0.034(3) -0.001(2) 0.006(2) 0.007(2)
C27 0.030(4) 0.045(5) 0.022(4) -0.004(4) 0.007(3) 0.000(4)
C43 0.026(4) 0.022(4) 0.041(5) 0.005(3) 0.022(4) 0.001(3)
C44 0.031(4) 0.024(4) 0.042(5) 0.014(4) 0.019(4) 0.003(3)
C45 0.039(4) 0.047(5) 0.010(3) -0.002(3) 0.004(3) -0.008(4)
C46 0.032(4) 0.030(4) 0.043(5) -0.003(4) 0.018(4) 0.011(3)
C50 0.033(4) 0.028(4) 0.073(7) -0.001(4) 0.026(5) 0.014(4)
C54 0.032(4) 0.017(3) 0.033(4) -0.003(3) 0.017(3) 0.002(3)
C58 0.026(4) 0.031(4) 0.037(5) 0.012(3) 0.018(3) 0.007(3)
C55 0.014(3) 0.048(5) 0.023(4) 0.007(3) 0.006(3) -0.001(3)
C52 0.023(4) 0.027(4) 0.034(4) -0.006(3) 0.002(3) -0.003(3)
C57 0.038(4) 0.036(5) 0.028(4) -0.012(4) 0.014(4) 0.000(4)
C48 0.023(4) 0.041(5) 0.028(4) 0.004(4) 0.009(3) 0.009(3)
C49 0.027(4) 0.038(5) 0.038(5) -0.004(4) 0.020(4) -0.014(3)
C60 0.044(5) 0.033(5) 0.045(6) -0.002(4) 0.014(4) 0.016(4)
C59 0.038(4) 0.017(4) 0.045(5) 0.009(3) 0.024(4) 0.010(3)
C53 0.038(4) 0.029(4) 0.039(5) 0.004(4) 0.023(4) -0.001(3)
C47 0.058(5) 0.027(4) 0.037(5) 0.015(4) 0.023(4) 0.013(4)
C62 0.037(4) 0.029(4) 0.044(5) -0.007(4) 0.016(4) -0.002(3)
C61 0.030(4) 0.052(5) 0.038(5) 0.008(4) 0.019(4) 0.001(4)
C51 0.031(4) 0.016(4) 0.062(6) -0.008(4) 0.019(4) -0.009(3)
C63 0.025(4) 0.054(6) 0.033(5) -0.010(4) 0.005(4) -0.004(4)
C56 0.015(3) 0.046(5) 0.045(5) -0.007(4) 0.005(3) -0.007(3)
C65 0.028(4) 0.033(4) 0.025(4) -0.007(3) 0.009(3) -0.007(3)
C64 0.050(5) 0.038(5) 0.036(5) 0.002(4) 0.014(4) 0.010(4)
C77 0.053(5) 0.022(4) 0.043(5) 0.005(4) 0.030(4) 0.001(4)
C72 0.048(5) 0.033(5) 0.037(5) -0.007(4) 0.016(4) -0.017(4)
C67 0.039(5) 0.023(4) 0.070(7) -0.017(4) 0.016(5) -0.009(4)
C69 0.033(3) 0.052(4) 0.028(3) 0.002(3) 0.018(3) -0.001(3)
C68 0.031(4) 0.072(7) 0.025(4) 0.002(5) -0.005(4) -0.012(4)
C75 0.023(4) 0.027(5) 0.092(8) -0.010(5) 0.011(5) 0.004(3)
C66 0.022(4) 0.053(6) 0.056(6) 0.004(5) 0.019(4) -0.008(4)
C73 0.069(7) 0.096(9) 0.079(8) -0.067(7) 0.059(6) -0.065(6)
C76 0.042(5) 0.037(5) 0.052(6) 0.013(4) 0.005(4) 0.013(4)
C74 0.179(13) 0.040(6) 0.133(12) 0.039(7) 0.142(12) 0.051(7)
C70 0.108(6) 0.045(4) 0.133(7) -0.034(4) 0.080(6) -0.037(4)
C71 0.108(6) 0.045(4) 0.133(7) -0.034(4) 0.080(6) -0.037(4)

loop_
_atom_type_symbol
_atom_type_description
_atom_type_scat_dispersion_real
_atom_type_scat_dispersion_imag
_atom_type_scat_source
C C 0.0033 0.0016 'International Tables Vol C Tables 4.2.6.8 and 6.1.1.4'
H H 0.0000 0.0000 'International Tables Vol C Tables 4.2.6.8 and 6.1.1.4'
N N 0.0061 0.0033 'International Tables Vol C Tables 4.2.6.8 and 6.1.1.4'
Si Si 0.0817 0.0704 'International Tables Vol C Tables 4.2.6.8 and 6.1.1.4'
Te Te -0.5308 1.6751 'International Tables Vol C Tables 4.2.6.8 and 6.1.1.4'
U U -9.6767 9.6646 'International Tables Vol C Tables 4.2.6.8 and 6.1.1.4'

loop_
_geom_angle_atom_site_label_1
_geom_angle_atom_site_label_2
_geom_angle_atom_site_label_3
_geom_angle
N4 U1 N7 110.87(19)
N4 U1 N5 110.01(19)
N7 U1 N5 116.97(19)
N4 U1 Te5 107.06(12)
N7 U1 Te5 103.88(13)
N5 U1 Te5 107.36(13)
N9 U2 N1 110.95(19)
N9 U2 N8 110.9(2)
N1 U2 N8 104.0(2)
N9 U2 Te5 100.86(13)
N1 U2 Te5 109.42(13)
N8 U2 Te5 120.71(14)
N2 U3 N6 111.77(19)
N2 U3 N11 109.45(19)
N6 U3 N11 112.1(2)
N2 U3 Te 107.07(12)
N6 U3 Te 106.00(13)
N11 U3 Te 110.29(13)
N3 U4 N12 112.99(19)
N3 U4 N10 112.63(19)
N12 U4 N10 108.87(19)
N3 U4 Te 108.42(13)
N12 U4 Te 106.59(12)
N10 U4 Te 107.00(13)
U1 Te5 U2 171.122(19)
U3 Te U4 178.422(19)
N2 Si7 C8 113.9(3)
N2 Si7 C9 112.2(3)
C8 Si7 C9 106.9(4)
N2 Si7 C10 109.1(3)
C8 Si7 C10 104.7(4)
C9 Si7 C10 109.7(3)
N1 Si88 C20 111.8(3)
N1 Si88 C21 108.2(3)
C20 Si88 C21 109.4(3)
N1 Si88 C27 114.8(3)
C20 Si88 C27 107.5(4)
C21 Si88 C27 104.9(4)
N11 Si9 C53 112.1(3)
N11 Si9 C38 114.7(3)
C53 Si9 C38 109.1(4)
N11 Si9 C52 108.8(3)
C53 Si9 C52 108.5(4)
C38 Si9 C52 103.2(4)
N2 Si10 C51 112.0(3)
N2 Si10 C35 115.0(3)
C51 Si10 C35 106.3(4)
N2 Si10 C11 111.1(3)
C51 Si10 C11 108.3(4)
C35 Si10 C11 103.5(4)
N6 Si21 C37 109.7(3)
N6 Si21 C55 110.9(3)
C37 Si21 C55 110.5(3)
N6 Si21 C36 114.0(3)
C37 Si21 C36 104.2(3)
C55 Si21 C36 107.3(3)
N9 Si22 C18 112.1(3)
N9 Si22 C43 109.6(3)
C18 Si22 C43 109.3(3)
N9 Si22 C44 113.9(3)
C18 Si22 C44 107.0(3)
C43 Si22 C44 104.8(3)
N9 Si25 C62 110.3(3)
N9 Si25 C19 111.7(3)
C62 Si25 C19 110.9(4)
N9 Si25 C63 113.1(3)
C62 Si25 C63 103.9(4)
C19 Si25 C63 106.7(3)
N12 Si26 C39 113.6(3)
N12 Si26 C16 109.9(3)
C39 Si26 C16 108.8(3)
N12 Si26 C54 109.2(3)
C39 Si26 C54 104.4(3)
C16 Si26 C54 110.9(3)
N4 Si27 C69 112.2(3)
N4 Si27 C22 115.4(3)
C69 Si27 C22 106.7(4)
N4 Si27 C33 107.8(3)
C69 Si27 C33 109.4(4)
C22 Si27 C33 105.0(3)
N3 Si28 C42 110.4(3)
N3 Si28 C41 109.2(3)
C42 Si28 C41 110.4(4)
N3 Si28 C46 115.4(3)
C42 Si28 C46 106.9(4)
C41 Si28 C46 104.4(4)
N6 Si29 C73 112.2(4)
N6 Si29 C17 115.9(3)
C73 Si29 C17 105.3(4)
N6 Si29 C74 109.3(4)
C73 Si29 C74 111.3(6)
C17 Si29 C74 102.6(4)
N12 Si34 C40 115.6(3)
N12 Si34 C48 108.5(3)
C40 Si34 C48 105.2(4)
N12 Si34 C7 110.5(3)
C40 Si34 C7 106.1(3)
C48 Si34 C7 110.9(3)
N7 Si35 C24 110.6(3)
N7 Si35 C30 114.1(3)
C24 Si35 C30 107.4(4)
N7 Si35 C29 109.1(3)
C24 Si35 C29 111.5(3)
C30 Si35 C29 103.9(4)
N8 Si38 C64 112.3(4)
N8 Si38 C61 109.1(3)
C64 Si38 C61 108.6(4)
N8 Si38 C60 115.5(4)
C64 Si38 C60 106.3(4)
C61 Si38 C60 104.6(4)
N10 Si39 C13 113.5(3)
N10 Si39 C49 112.2(3)
C13 Si39 C49 104.5(3)
N10 Si39 C77 110.5(3)
C13 Si39 C77 107.1(3)
C49 Si39 C77 108.7(4)
Si88 N1 Si1 118.1(3)
Si88 N1 U2 110.7(2)
Si1 N1 U2 130.9(3)
Si10 N2 Si7 118.0(3)
Si10 N2 U3 128.3(3)
Si7 N2 U3 113.6(3)
Si28 N3 Si2 118.5(3)
Si28 N3 U4 128.7(3)
Si2 N3 U4 112.7(2)
Si27 N4 Si4 117.8(3)
Si27 N4 U1 127.2(3)
Si4 N4 U1 114.8(2)
Si47 N5 Si6 117.3(3)
Si47 N5 U1 113.9(3)
Si6 N5 U1 128.6(3)
N1 Si1 C26 113.5(3)
N1 Si1 C25 112.6(3)
C26 Si1 C25 105.6(3)
N1 Si1 C72 111.0(3)
C26 Si1 C72 106.6(4)
C25 Si1 C72 107.1(4)
N3 Si2 C15 110.7(3)
N3 Si2 C47 114.3(3)
C15 Si2 C47 107.1(4)
N3 Si2 C14 108.2(3)
C15 Si2 C14 112.4(3)
C47 Si2 C14 104.1(4)
N8 Si3 C28 117.4(4)
N8 Si3 C71 109.6(4)
C28 Si3 C71 107.6(6)
N8 Si3 C70 108.8(4)
C28 Si3 C70 103.5(6)
C71 Si3 C70 109.7(6)
N4 Si4 C5 110.6(3)
N4 Si4 C34 113.9(3)
C5 Si4 C34 107.9(4)
N4 Si4 C59 108.0(3)
C5 Si4 C59 112.1(3)
C34 Si4 C59 104.3(4)
N7 Si5 C31 108.8(3)
N7 Si5 C23 116.4(3)
C31 Si5 C23 107.0(4)
N7 Si5 C32 109.7(3)
C31 Si5 C32 111.1(3)
C23 Si5 C32 103.8(3)
N5 Si6 C56 113.7(3)
N5 Si6 C66 111.4(3)
C56 Si6 C66 103.5(4)
N5 Si6 C67 109.8(3)
C56 Si6 C67 107.5(4)
C66 Si6 C67 110.8(4)
N5 Si47 C57 112.3(3)
N5 Si47 C68 114.7(3)
C57 Si47 C68 107.3(4)
N5 Si47 C58 106.6(3)
C57 Si47 C58 110.7(3)
C68 Si47 C58 105.1(4)
Si29 N6 Si21 118.0(3)
Si29 N6 U3 127.3(3)
Si21 N6 U3 114.6(3)
Si35 N7 Si5 117.6(3)
Si35 N7 U1 117.6(3)
Si5 N7 U1 124.7(3)
Si3 N8 Si38 121.3(3)
Si3 N8 U2 119.3(3)
Si38 N8 U2 119.4(3)
Si25 N9 Si22 115.2(3)
Si25 N9 U2 130.1(3)
Si22 N9 U2 114.4(3)
N11 Si99 C75 111.5(3)
N11 Si99 C50 114.9(4)
C75 Si99 C50 104.3(4)
N11 Si99 C76 110.9(3)
C75 Si99 C76 107.6(5)
C50 Si99 C76 107.1(4)
Si9 N11 Si99 116.6(3)
Si9 N11 U3 113.7(3)
Si99 N11 U3 129.6(3)
N10 Si8 C12 110.9(3)
N10 Si8 C45 114.0(3)
C12 Si8 C45 108.7(4)
N10 Si8 C65 108.6(3)
C12 Si8 C65 109.6(3)
C45 Si8 C65 104.7(4)
Si34 N12 Si26 118.7(3)
Si34 N12 U4 126.4(3)
Si26 N12 U4 114.6(3)
Si8 N10 Si39 118.1(3)
Si8 N10 U4 112.8(3)
Si39 N10 U4 129.0(3)

loop_
_geom_bond_atom_site_label_1
_geom_bond_atom_site_label_2
_geom_bond_distance
U1 N4 2.229(5)
U1 N7 2.231(5)
U1 N5 2.237(5)
U1 Te5 2.9914(5)
U2 N9 2.215(5)
U2 N1 2.242(5)
U2 N8 2.244(6)
U2 Te5 3.0420(5)
U3 N2 2.238(5)
U3 N6 2.241(5)
U3 N11 2.246(5)
U3 Te 3.0114(5)
U4 N3 2.238(5)
U4 N12 2.239(5)
U4 N10 2.244(5)
U4 Te 3.0146(5)
Si7 N2 1.753(6)
Si7 C8 1.854(7)
Si7 C9 1.871(7)
Si7 C10 1.878(7)
Si88 N1 1.748(6)
Si88 C20 1.853(7)
Si88 C21 1.865(8)
Si88 C27 1.871(8)
Si9 N11 1.747(6)
Si9 C53 1.860(7)
Si9 C38 1.860(7)
Si9 C52 1.883(8)
Si10 N2 1.748(5)
Si10 C51 1.861(7)
Si10 C35 1.865(7)
Si10 C11 1.871(8)
Si21 N6 1.749(6)
Si21 C37 1.862(7)
Si21 C55 1.867(7)
Si21 C36 1.877(7)
Si22 N9 1.769(5)
Si22 C18 1.862(7)
Si22 C43 1.869(8)
Si22 C44 1.872(7)
Si25 N9 1.745(6)
Si25 C62 1.860(8)
Si25 C19 1.880(7)
Si25 C63 1.880(8)
Si26 N12 1.760(6)
Si26 C39 1.860(7)
Si26 C16 1.884(7)
Si26 C54 1.901(8)
Si27 N4 1.752(5)
Si27 C69 1.876(8)
Si27 C22 1.879(7)
Si27 C33 1.890(8)
Si28 N3 1.731(5)
Si28 C42 1.886(8)
Si28 C41 1.893(8)
Si28 C46 1.895(8)
Si29 N6 1.745(6)
Si29 C73 1.858(10)
Si29 C17 1.864(7)
Si29 C74 1.877(10)
Si34 N12 1.729(5)
Si34 C40 1.881(7)
Si34 C48 1.889(8)
Si34 C7 1.901(8)
Si35 N7 1.749(5)
Si35 C24 1.872(7)
Si35 C30 1.876(7)
Si35 C29 1.890(7)
Si38 N8 1.755(6)
Si38 C64 1.841(9)
Si38 C61 1.860(8)
Si38 C60 1.861(8)
Si39 N10 1.754(5)
Si39 C13 1.890(7)
Si39 C49 1.890(8)
Si39 C77 1.891(8)
N1 Si1 1.755(5)
N3 Si2 1.759(5)
N4 Si4 1.755(5)
N5 Si47 1.750(5)
N5 Si6 1.752(5)
Si1 C26 1.868(8)
Si1 C25 1.874(8)
Si1 C72 1.876(8)
Si2 C15 1.866(7)
Si2 C47 1.879(8)
Si2 C14 1.894(7)
Si3 N8 1.741(6)
Si3 C28 1.830(11)
Si3 C71 1.863(14)
Si3 C70 1.871(13)
Si4 C5 1.855(7)
Si4 C34 1.866(7)
Si4 C59 1.907(8)
Si5 N7 1.755(5)
Si5 C31 1.883(8)
Si5 C23 1.889(8)
Si5 C32 1.893(7)
Si6 C56 1.876(8)
Si6 C66 1.883(9)
Si6 C67 1.893(8)
Si47 C57 1.867(8)
Si47 C68 1.880(8)
Si47 C58 1.883(8)
Si99 N11 1.748(6)
Si99 C75 1.853(8)
Si99 C50 1.874(8)
Si99 C76 1.890(9)
Si8 N10 1.733(5)
Si8 C12 1.859(7)
Si8 C45 1.887(7)
Si8 C65 1.900(8)
